data_2107408
loop_
_publ_author_name
'Laugt, M.'
'Bassi, G.'
'Guitel, J.C.'
'Tordjman, I.'

_publ_section_title
;
 Structure cristalline du polyphosphate de cuivresodium, Cu Na2 (P O3)4
;
_journal_name_full 'Acta Crystallographica B (24,1968-38,1982)'
_journal_page_first 2721
_journal_page_last 2725
_journal_volume 28
_journal_year 1972
_chemical_formula_sum 'Cu Na2 O12 P4'
_chemical_name_systematic 'Na2 Cu (P O3)4'
_space_group_IT_number 15
_symmetry_space_group_name_Hall '-C 2yc'
_symmetry_space_group_name_H-M 'C 1 2/c 1'
_cell_angle_alpha 90
_cell_angle_beta 95.62
_cell_angle_gamma 90
_cell_formula_units_Z 4
_cell_length_a 9.398
_cell_length_b 13.304
_cell_length_c 7.717
_cell_volume 960.226
_citation_journal_id_ASTM ACBCAR
_cod_data_source_file Laugt_ACBCAR_1972_580.cif
_cod_data_source_block Cu1Na2O12P4
_cod_original_cell_volume 960.2263
_cod_original_formula_sum 'Cu1 Na2 O12 P4'
_cod_database_code 2107408

loop_
_symmetry_equiv_pos_as_xyz
x,y,z
-x,y,-z+1/2
-x,-y,-z
x,-y,z-1/2
x+1/2,y+1/2,z
-x+1/2,y+1/2,-z+1/2
-x+1/2,-y+1/2,-z
x+1/2,-y+1/2,z-1/2

loop_
_atom_site_label
_atom_site_type_symbol
_atom_site_fract_x
_atom_site_fract_y
_atom_site_fract_z
_atom_site_occupancy
_atom_site_U_iso_or_equiv
O7 O-2 0.0519 0.6365 -0.0563 1 0.0
O1 O-2 0.5 0.6205 0.25 1 0.0
O2 O-2 0 0.6055 0.25 1 0.0
P2 P+5 0.105 0.6552 0.1244 1 0.0
O3 O-2 0.2451 0.5903 0.1653 1 0.0
O6 O-2 0.1344 0.7614 0.1844 1 0.0
O5 O-2 0.38 0.463 0.3427 1 0.0
P1 P+5 0.3631 0.5738 0.3255 1 0.0
O4 O-2 0.33 0.6342 0.4765 1 0.0
Na1 Na+1 0.3282 0.1442 0.8062 1 0.0
Cu1 Cu+2 0 0.86272 0.25 1 0.0
